data_7011098
loop_
_publ_author_name
'Erik Fooladi'
'Todd Graham'
'Michael L. Turner'
'Bj\/orn Dalhus'
'Peter M. Maitlis'
'Mats Tilset'

_publ_section_title
;
 Oxidatively induced M--C bond cleavage reactions of Cp*Ir(Me2SO)Me2
 and Cp*Rh(Me2SO)Me2 (Cp* =&#x00A0;\h5-C5Me5)
;
_journal_issue 6
_journal_name_full 'J. Chem. Soc., Dalton Trans.'
_journal_page_first 975
_journal_page_last 982
_journal_paper_doi 10.1039/b107451m
_journal_year 2002
_chemical_formula_sum 'C14 H27 O Rh S'
_chemical_formula_weight 346.33
_chemical_name_systematic
; 
? 
;
_space_group_IT_number 2
_symmetry_cell_setting triclinic
_symmetry_space_group_name_Hall '-P 1'
_symmetry_space_group_name_H-M 'P -1'
_atom_sites_solution_hydrogens geom
_atom_sites_solution_primary direct
_atom_sites_solution_secondary difmap
_audit_creation_method SHELXL-97
_cell_angle_alpha 100.266(2)
_cell_angle_beta 96.114(2)
_cell_angle_gamma 93.100(2)
_cell_formula_units_Z 4
_cell_length_a 8.8130(10)
_cell_length_b 12.8637(14)
_cell_length_c 14.4349(16)
_cell_measurement_temperature 150(2)
_cell_volume 1596.6(3)
_computing_cell_refinement 'Bruker SMART'
_computing_data_collection 'Bruker SMART'
_computing_data_reduction 'Bruker SHELXTL'
_computing_molecular_graphics 'Bruker SHELXTL'
_computing_publication_material 'Bruker SHELXTL'
_computing_structure_refinement 'SHELXL-97 (Sheldrick, 1997)'
_computing_structure_solution 'SHELXS-97 (Sheldrick, 1990)'
_diffrn_ambient_temperature 150(2)
_diffrn_measured_fraction_theta_full 0.910
_diffrn_measured_fraction_theta_max 0.910
_diffrn_measurement_device_type 'CCD area detector'
_diffrn_measurement_method 'phi and omega scans'
_diffrn_radiation_monochromator graphite
_diffrn_radiation_source 'fine-focus sealed tube'
_diffrn_radiation_type MoK\a
_diffrn_radiation_wavelength 0.71073
_diffrn_reflns_av_R_equivalents 0.0466
_diffrn_reflns_av_sigmaI/netI 0.0723
_diffrn_reflns_limit_h_max 11
_diffrn_reflns_limit_h_min -11
_diffrn_reflns_limit_k_max 17
_diffrn_reflns_limit_k_min -11
_diffrn_reflns_limit_l_max 15
_diffrn_reflns_limit_l_min -18
_diffrn_reflns_number 8369
_diffrn_reflns_theta_full 28.32
_diffrn_reflns_theta_max 28.32
_diffrn_reflns_theta_min 1.44
_exptl_absorpt_coefficient_mu 1.186
_exptl_absorpt_correction_T_max 0.9008
_exptl_absorpt_correction_T_min 0.7559
_exptl_absorpt_correction_type integration
_exptl_crystal_colour YELLOW
_exptl_crystal_density_diffrn 1.441
_exptl_crystal_density_method 'not measured'
_exptl_crystal_description BLOCK
_exptl_crystal_F_000 720
_exptl_crystal_size_max 0.25
_exptl_crystal_size_mid 0.15
_exptl_crystal_size_min 0.09
_refine_diff_density_max 1.043
_refine_diff_density_min -1.079
_refine_diff_density_rms 0.322
_refine_ls_extinction_coef 0.0108(6)
_refine_ls_extinction_expression Fc^*^=kFc[1+0.001xFc^2^\l^3^/sin(2\q)]^-1/4^
_refine_ls_extinction_method SHELXL
_refine_ls_goodness_of_fit_ref 1.010
_refine_ls_hydrogen_treatment mixed
_refine_ls_matrix_type full
_refine_ls_number_parameters 322
_refine_ls_number_reflns 7226
_refine_ls_number_restraints 0
_refine_ls_restrained_S_all 1.010
_refine_ls_R_factor_all 0.0591
_refine_ls_R_factor_gt 0.0394
_refine_ls_shift/su_max 0.080
_refine_ls_shift/su_mean 0.002
_refine_ls_structure_factor_coef Fsqd
_refine_ls_weighting_details 'calc w=1/[\s^2^(Fo^2^)+(0.0543P)^2^+0.0000P] where P=(Fo^2^+2Fc^2^)/3'
_refine_ls_weighting_scheme calc
_refine_ls_wR_factor_gt 0.0928
_refine_ls_wR_factor_ref 0.1117
_reflns_number_gt 5407
_reflns_number_total 7226
_reflns_threshold_expression >2sigma(I)
_cod_data_source_file b107451m.txt
_cod_data_source_block ilt87
_cod_depositor_comments
;
The following automatic conversions were performed:
'_symmetry_cell_setting' value 'Triclinic' changed to 'triclinic'
according to '/home/saulius/struct/CIF-dictionaries/cif_core.dic'
dictionary named 'cif_core.dic' version 2.4.1 from 2010-06-29.

Automatic conversion script
Id: cif_fix_enum 1527 2010-12-29 10:47:43Z saulius 
;
_cod_original_sg_symbol_H-M P-1
_cod_database_code 7011098

loop_
_symmetry_equiv_pos_as_xyz
'x, y, z'
'-x, -y, -z'

loop_
_atom_site_label
_atom_site_type_symbol
_atom_site_fract_x
_atom_site_fract_y
_atom_site_fract_z
_atom_site_U_iso_or_equiv
_atom_site_adp_type
_atom_site_occupancy
_atom_site_symmetry_multiplicity
_atom_site_calc_flag
_atom_site_refinement_flags
_atom_site_disorder_assembly
_atom_site_disorder_group
RhA Rh 0.04579(3) -0.15187(2) 0.26416(2) 0.01948(11) Uani 1 1 d . . .
S1A S 0.03833(12) -0.07901(8) 0.13625(8) 0.0224(2) Uani 1 1 d . . .
O1A O -0.1080(3) -0.0921(3) 0.0727(2) 0.0314(7) Uani 1 1 d . . .
C1A C 0.0409(5) -0.0048(3) 0.3526(3) 0.0282(10) Uani 1 1 d . . .
H1AA H 0.0600 -0.0129 0.4190 0.034 Uiso 1 1 calc R . .
H1BA H -0.0597 0.0226 0.3413 0.034 Uiso 1 1 calc R . .
H1CA H 0.1202 0.0449 0.3390 0.034 Uiso 1 1 calc R . .
C2A C 0.2828(5) -0.1179(4) 0.2916(4) 0.0321(11) Uani 1 1 d . . .
H2AA H 0.3157 -0.1166 0.3588 0.039 Uiso 1 1 calc R . .
H2BA H 0.3097 -0.0486 0.2760 0.039 Uiso 1 1 calc R . .
H2CA H 0.3341 -0.1725 0.2528 0.039 Uiso 1 1 calc R . .
C3A C 0.1795(6) -0.1264(4) 0.0620(4) 0.0400(12) Uani 1 1 d . . .
H3AA H 0.1639 -0.2037 0.0435 0.048 Uiso 1 1 calc R . .
H3BA H 0.2818 -0.1072 0.0967 0.048 Uiso 1 1 calc R . .
H3CA H 0.1701 -0.0944 0.0051 0.048 Uiso 1 1 calc R . .
C4A C 0.0991(6) 0.0580(4) 0.1554(3) 0.0321(11) Uani 1 1 d . . .
H4AA H 0.0327 0.0985 0.1964 0.038 Uiso 1 1 calc R . .
H4BA H 0.0931 0.0819 0.0944 0.038 Uiso 1 1 calc R . .
H4CA H 0.2049 0.0690 0.1859 0.038 Uiso 1 1 calc R . .
C10A C -0.0341(5) -0.3248(3) 0.2073(3) 0.0253(9) Uani 1 1 d . . .
C11A C -0.1674(5) -0.2692(3) 0.2317(3) 0.0232(9) Uani 1 1 d . . .
C12A C -0.1446(5) -0.2261(3) 0.3299(3) 0.0233(9) Uani 1 1 d . . .
C13A C 0.0046(5) -0.2519(3) 0.3672(3) 0.0244(9) Uani 1 1 d . . .
C14A C 0.0681(5) -0.3170(3) 0.2919(3) 0.0251(9) Uani 1 1 d . . .
C15A C -0.0166(6) -0.3888(4) 0.1116(3) 0.0358(11) Uani 1 1 d . . .
H15A H 0.0920 -0.3978 0.1064 0.043 Uiso 1 1 calc R . .
H15B H -0.0585 -0.3518 0.0619 0.043 Uiso 1 1 calc R . .
H15C H -0.0721 -0.4584 0.1041 0.043 Uiso 1 1 calc R . .
C16A C -0.3088(5) -0.2649(4) 0.1641(3) 0.0312(10) Uani 1 1 d . . .
H16A H -0.3815 -0.2213 0.1971 0.037 Uiso 1 1 calc R . .
H16B H -0.3564 -0.3368 0.1408 0.037 Uiso 1 1 calc R . .
H16C H -0.2805 -0.2340 0.1105 0.037 Uiso 1 1 calc R . .
C17A C -0.2551(5) -0.1663(4) 0.3869(3) 0.0320(11) Uani 1 1 d . . .
H17A H -0.3399 -0.1488 0.3441 0.038 Uiso 1 1 calc R . .
H17B H -0.2027 -0.1008 0.4247 0.038 Uiso 1 1 calc R . .
H17C H -0.2951 -0.2101 0.4291 0.038 Uiso 1 1 calc R . .
C18A C 0.0692(6) -0.2305(4) 0.4702(3) 0.0312(10) Uani 1 1 d . . .
H18A H 0.0114 -0.2754 0.5045 0.037 Uiso 1 1 calc R . .
H18B H 0.0611 -0.1558 0.4973 0.037 Uiso 1 1 calc R . .
H18C H 0.1769 -0.2464 0.4759 0.037 Uiso 1 1 calc R . .
C19A C 0.2160(5) -0.3688(4) 0.3030(4) 0.0344(11) Uani 1 1 d . . .
H19A H 0.2000 -0.4318 0.3313 0.041 Uiso 1 1 calc R . .
H19B H 0.2932 -0.3188 0.3442 0.041 Uiso 1 1 calc R . .
H19C H 0.2513 -0.3896 0.2407 0.041 Uiso 1 1 calc R . .
RhB Rh -0.40190(4) 0.30997(3) 0.24922(2) 0.02102(11) Uani 1 1 d . . .
S1B S -0.31862(12) 0.43371(8) 0.37395(8) 0.0240(2) Uani 1 1 d . . .
O1B O -0.3337(4) 0.4087(3) 0.4689(2) 0.0344(8) Uani 1 1 d . . .
C1B C -0.1784(5) 0.2757(4) 0.2234(4) 0.0414(13) Uani 1 1 d . . .
H1AB H -0.1197 0.3410 0.2184 0.050 Uiso 1 1 calc R . .
H1BB H -0.1819 0.2245 0.1640 0.050 Uiso 1 1 calc R . .
H1CB H -0.1293 0.2456 0.2757 0.050 Uiso 1 1 calc R . .
C2B C -0.3721(7) 0.4170(4) 0.1571(4) 0.0430(13) Uani 1 1 d . . .
H2AB H -0.3546 0.3780 0.0949 0.052 Uiso 1 1 calc R . .
H2BB H -0.2838 0.4672 0.1832 0.052 Uiso 1 1 calc R . .
H2CB H -0.4641 0.4559 0.1504 0.052 Uiso 1 1 calc R . .
C3B C -0.4135(6) 0.5523(4) 0.3703(4) 0.0373(12) Uani 1 1 d . . .
H3AB H -0.5238 0.5373 0.3701 0.045 Uiso 1 1 calc R . .
H3BB H -0.3947 0.5788 0.3127 0.045 Uiso 1 1 calc R . .
H3CB H -0.3742 0.6058 0.4261 0.045 Uiso 1 1 calc R . .
C4B C -0.1266(5) 0.4872(4) 0.3785(4) 0.0379(12) Uani 1 1 d . . .
H4AB H -0.0571 0.4303 0.3785 0.045 Uiso 1 1 calc R . .
H4BB H -0.1006 0.5406 0.4364 0.045 Uiso 1 1 calc R . .
H4CB H -0.1168 0.5202 0.3230 0.045 Uiso 1 1 calc R . .
C10B C -0.6366(5) 0.2625(3) 0.2861(3) 0.0236(9) Uani 1 1 d . . .
C11B C -0.5315(5) 0.1856(3) 0.3102(3) 0.0233(9) Uani 1 1 d . . .
C12B C -0.4788(5) 0.1366(3) 0.2251(3) 0.0235(9) Uani 1 1 d . . .
C13B C -0.5432(5) 0.1857(3) 0.1492(3) 0.0233(9) Uani 1 1 d . . .
C14B C -0.6456(5) 0.2615(3) 0.1878(3) 0.0233(9) Uani 1 1 d . . .
C15B C -0.7306(5) 0.3232(4) 0.3552(3) 0.0336(11) Uani 1 1 d . . .
H15D H -0.7897 0.3723 0.3240 0.040 Uiso 1 1 calc R . .
H15E H -0.6626 0.3633 0.4095 0.040 Uiso 1 1 calc R . .
H15F H -0.8006 0.2737 0.3773 0.040 Uiso 1 1 calc R . .
C16B C -0.4994(6) 0.1584(4) 0.4068(3) 0.0345(11) Uani 1 1 d . . .
H16D H -0.4163 0.1107 0.4068 0.041 Uiso 1 1 calc R . .
H16E H -0.5916 0.1234 0.4232 0.041 Uiso 1 1 calc R . .
H16F H -0.4691 0.2234 0.4535 0.041 Uiso 1 1 calc R . .
C17B C -0.3755(5) 0.0471(4) 0.2143(4) 0.0330(11) Uani 1 1 d . . .
H17D H -0.4370 -0.0205 0.2043 0.040 Uiso 1 1 calc R . .
H17E H -0.3030 0.0539 0.2718 0.040 Uiso 1 1 calc R . .
H17F H -0.3190 0.0497 0.1597 0.040 Uiso 1 1 calc R . .
C18B C -0.5286(5) 0.1521(4) 0.0453(3) 0.0292(10) Uani 1 1 d . . .
H18D H -0.6238 0.1130 0.0132 0.035 Uiso 1 1 calc R . .
H18E H -0.4435 0.1065 0.0377 0.035 Uiso 1 1 calc R . .
H18F H -0.5090 0.2150 0.0175 0.035 Uiso 1 1 calc R . .
C19B C -0.7488(5) 0.3209(4) 0.1302(3) 0.0302(10) Uani 1 1 d . . .
H19D H -0.7944 0.3755 0.1727 0.036 Uiso 1 1 calc R . .
H19E H -0.8301 0.2717 0.0920 0.036 Uiso 1 1 calc R . .
H19F H -0.6895 0.3543 0.0883 0.036 Uiso 1 1 calc R . .

loop_
_atom_site_aniso_label
_atom_site_aniso_U_11
_atom_site_aniso_U_22
_atom_site_aniso_U_33
_atom_site_aniso_U_23
_atom_site_aniso_U_13
_atom_site_aniso_U_12
RhA 0.01909(18) 0.01887(18) 0.01964(18) 0.00228(13) 0.00085(13) 0.00089(13)
S1A 0.0214(5) 0.0238(6) 0.0220(5) 0.0043(4) 0.0035(4) -0.0003(4)
O1A 0.0266(17) 0.041(2) 0.0255(17) 0.0115(14) -0.0027(13) -0.0080(15)
C1A 0.036(3) 0.022(2) 0.024(2) 0.0006(18) 0.002(2) -0.0005(19)
C2A 0.023(2) 0.032(3) 0.041(3) 0.008(2) -0.001(2) 0.001(2)
C3A 0.044(3) 0.049(3) 0.034(3) 0.014(2) 0.020(2) 0.011(3)
C4A 0.038(3) 0.028(3) 0.030(3) 0.009(2) -0.001(2) -0.001(2)
C10A 0.032(2) 0.017(2) 0.025(2) 0.0020(17) 0.0028(19) -0.0013(18)
C11A 0.025(2) 0.022(2) 0.024(2) 0.0055(17) 0.0044(18) -0.0029(18)
C12A 0.026(2) 0.019(2) 0.025(2) 0.0046(17) 0.0050(18) -0.0020(18)
C13A 0.032(2) 0.019(2) 0.023(2) 0.0050(17) 0.0029(18) 0.0026(18)
C14A 0.031(2) 0.020(2) 0.024(2) 0.0038(17) 0.0000(19) 0.0052(18)
C15A 0.049(3) 0.028(3) 0.028(3) -0.002(2) 0.005(2) 0.000(2)
C16A 0.028(2) 0.028(3) 0.035(3) 0.008(2) -0.005(2) -0.005(2)
C17A 0.032(3) 0.031(3) 0.035(3) 0.008(2) 0.012(2) 0.002(2)
C18A 0.041(3) 0.029(3) 0.023(2) 0.0048(19) 0.001(2) 0.004(2)
C19A 0.035(3) 0.026(2) 0.044(3) 0.007(2) 0.003(2) 0.012(2)
RhB 0.01905(18) 0.02211(19) 0.02042(19) 0.00114(13) 0.00204(13) -0.00175(13)
S1B 0.0257(5) 0.0201(5) 0.0247(6) 0.0028(4) -0.0010(4) 0.0003(4)
O1B 0.046(2) 0.0343(19) 0.0217(17) 0.0026(14) 0.0015(15) 0.0079(16)
C1B 0.028(3) 0.041(3) 0.050(3) -0.010(2) 0.014(2) -0.006(2)
C2B 0.049(3) 0.046(3) 0.032(3) 0.012(2) -0.001(2) -0.017(3)
C3B 0.050(3) 0.026(3) 0.037(3) 0.005(2) 0.004(2) 0.009(2)
C4B 0.031(3) 0.033(3) 0.044(3) 0.003(2) -0.008(2) -0.013(2)
C10B 0.022(2) 0.021(2) 0.025(2) -0.0024(17) 0.0027(18) -0.0028(17)
C11B 0.019(2) 0.023(2) 0.026(2) 0.0034(17) -0.0027(17) -0.0062(17)
C12B 0.021(2) 0.022(2) 0.027(2) 0.0043(18) 0.0041(18) 0.0022(17)
C13B 0.023(2) 0.022(2) 0.022(2) -0.0005(17) 0.0018(17) -0.0023(18)
C14B 0.019(2) 0.020(2) 0.029(2) 0.0023(18) 0.0007(18) -0.0025(17)
C15B 0.033(3) 0.034(3) 0.031(3) -0.004(2) 0.010(2) 0.001(2)
C16B 0.035(3) 0.040(3) 0.030(3) 0.013(2) 0.001(2) -0.001(2)
C17B 0.028(2) 0.026(2) 0.043(3) 0.003(2) 0.002(2) 0.005(2)
C18B 0.029(2) 0.033(3) 0.022(2) -0.0029(18) 0.0032(19) 0.000(2)
C19B 0.024(2) 0.027(2) 0.037(3) 0.005(2) -0.004(2) 0.0032(19)

loop_
_atom_type_symbol
_atom_type_description
_atom_type_scat_dispersion_real
_atom_type_scat_dispersion_imag
_atom_type_scat_source
C C 0.0033 0.0016 'International Tables Vol C Tables 4.2.6.8 and 6.1.1.4'
H H 0.0000 0.0000 'International Tables Vol C Tables 4.2.6.8 and 6.1.1.4'
O O 0.0106 0.0060 'International Tables Vol C Tables 4.2.6.8 and 6.1.1.4'
S S 0.1246 0.1234 'International Tables Vol C Tables 4.2.6.8 and 6.1.1.4'
Rh Rh -1.1178 0.9187 'International Tables Vol C Tables 4.2.6.8 and 6.1.1.4'

loop_
_geom_angle_atom_site_label_1
_geom_angle_atom_site_label_2
_geom_angle_atom_site_label_3
_geom_angle
_geom_angle_site_symmetry_1
_geom_angle_site_symmetry_3
_geom_angle_publ_flag
C1A RhA C2A 83.22(19) . . ?
C1A RhA C13A 98.06(17) . . ?
C2A RhA C13A 101.63(18) . . ?
C1A RhA S1A 92.01(13) . . ?
C2A RhA S1A 90.88(14) . . ?
C13A RhA S1A 164.74(12) . . ?
C1A RhA C14A 133.26(17) . . ?
C2A RhA C14A 91.25(17) . . ?
C13A RhA C14A 37.73(16) . . ?
S1A RhA C14A 134.59(12) . . ?
C1A RhA C12A 92.73(17) . . ?
C2A RhA C12A 138.56(18) . . ?
C13A RhA C12A 37.94(16) . . ?
S1A RhA C12A 130.54(11) . . ?
C14A RhA C12A 62.12(16) . . ?
C1A RhA C10A 154.30(18) . . ?
C2A RhA C10A 115.75(18) . . ?
C13A RhA C10A 62.55(16) . . ?
S1A RhA C10A 104.19(12) . . ?
C14A RhA C10A 36.71(15) . . ?
C12A RhA C10A 61.58(16) . . ?
C1A RhA C11A 120.37(17) . . ?
C2A RhA C11A 151.62(17) . . ?
C13A RhA C11A 62.14(16) . . ?
S1A RhA C11A 102.83(11) . . ?
C14A RhA C11A 61.42(15) . . ?
C12A RhA C11A 36.14(15) . . ?
C10A RhA C11A 37.01(15) . . ?
O1A S1A C4A 106.0(2) . . ?
O1A S1A C3A 105.4(2) . . ?
C4A S1A C3A 97.5(2) . . ?
O1A S1A RhA 117.68(13) . . ?
C4A S1A RhA 116.04(16) . . ?
C3A S1A RhA 111.91(17) . . ?
C14A C10A C11A 107.7(4) . . ?
C14A C10A C15A 126.6(4) . . ?
C11A C10A C15A 125.4(4) . . ?
C14A C10A RhA 70.6(2) . . ?
C11A C10A RhA 72.4(2) . . ?
C15A C10A RhA 127.6(3) . . ?
C12A C11A C10A 108.2(4) . . ?
C12A C11A C16A 126.7(4) . . ?
C10A C11A C16A 125.0(4) . . ?
C12A C11A RhA 70.5(2) . . ?
C10A C11A RhA 70.6(2) . . ?
C16A C11A RhA 127.3(3) . . ?
C11A C12A C13A 107.9(4) . . ?
C11A C12A C17A 126.8(4) . . ?
C13A C12A C17A 125.3(4) . . ?
C11A C12A RhA 73.3(2) . . ?
C13A C12A RhA 67.9(2) . . ?
C17A C12A RhA 125.2(3) . . ?
C14A C13A C12A 107.8(4) . . ?
C14A C13A C18A 125.7(4) . . ?
C12A C13A C18A 125.7(4) . . ?
C14A C13A RhA 73.7(2) . . ?
C12A C13A RhA 74.2(2) . . ?
C18A C13A RhA 126.1(3) . . ?
C10A C14A C13A 108.2(4) . . ?
C10A C14A C19A 126.9(4) . . ?
C13A C14A C19A 124.9(4) . . ?
C10A C14A RhA 72.7(2) . . ?
C13A C14A RhA 68.6(2) . . ?
C19A C14A RhA 125.2(3) . . ?
C1B RhB C2B 82.9(2) . . ?
C1B RhB C13B 103.05(18) . . ?
C2B RhB C13B 98.18(18) . . ?
C1B RhB S1B 92.24(14) . . ?
C2B RhB S1B 91.19(15) . . ?
C13B RhB S1B 162.90(12) . . ?
C1B RhB C14B 140.20(18) . . ?
C2B RhB C14B 93.46(19) . . ?
C13B RhB C14B 38.02(15) . . ?
S1B RhB C14B 127.53(11) . . ?
C1B RhB C12B 91.58(18) . . ?
C2B RhB C12B 133.11(19) . . ?
C13B RhB C12B 37.87(15) . . ?
S1B RhB C12B 135.65(12) . . ?
C14B RhB C12B 62.41(15) . . ?
C1B RhB C10B 151.37(19) . . ?
C2B RhB C10B 121.8(2) . . ?
C13B RhB C10B 62.22(15) . . ?
S1B RhB C10B 100.68(11) . . ?
C14B RhB C10B 36.41(15) . . ?
C12B RhB C10B 61.41(15) . . ?
C1B RhB C11B 114.78(19) . . ?
C2B RhB C11B 155.55(18) . . ?
C13B RhB C11B 62.60(16) . . ?
S1B RhB C11B 104.13(11) . . ?
C14B RhB C11B 62.10(15) . . ?
C12B RhB C11B 36.44(15) . . ?
C10B RhB C11B 37.30(15) . . ?
O1B S1B C4B 106.1(2) . . ?
O1B S1B C3B 105.6(2) . . ?
C4B S1B C3B 98.6(2) . . ?
O1B S1B RhB 117.58(14) . . ?
C4B S1B RhB 115.79(18) . . ?
C3B S1B RhB 111.11(18) . . ?
C14B C10B C11B 108.9(4) . . ?
C14B C10B C15B 126.9(4) . . ?
C11B C10B C15B 123.9(4) . . ?
C14B C10B RhB 70.8(2) . . ?
C11B C10B RhB 71.4(2) . . ?
C15B C10B RhB 128.6(3) . . ?
C12B C11B C10B 107.3(4) . . ?
C12B C11B C16B 127.6(4) . . ?
C10B C11B C16B 124.9(4) . . ?
C12B C11B RhB 71.0(2) . . ?
C10B C11B RhB 71.3(2) . . ?
C16B C11B RhB 127.3(3) . . ?
C11B C12B C13B 108.5(4) . . ?
C11B C12B C17B 126.3(4) . . ?
C13B C12B C17B 125.3(4) . . ?
C11B C12B RhB 72.6(2) . . ?
C13B C12B RhB 68.6(2) . . ?
C17B C12B RhB 125.4(3) . . ?
C12B C13B C14B 107.7(4) . . ?
C12B C13B C18B 126.5(4) . . ?
C14B C13B C18B 125.1(4) . . ?
C12B C13B RhB 73.5(2) . . ?
C14B C13B RhB 73.3(2) . . ?
C18B C13B RhB 126.6(3) . . ?
C10B C14B C13B 107.5(4) . . ?
C10B C14B C19B 127.7(4) . . ?
C13B C14B C19B 124.7(4) . . ?
C10B C14B RhB 72.7(2) . . ?
C13B C14B RhB 68.7(2) . . ?
C19B C14B RhB 127.0(3) . . ?

loop_
_geom_bond_atom_site_label_1
_geom_bond_atom_site_label_2
_geom_bond_distance
_geom_bond_site_symmetry_2
_geom_bond_publ_flag
RhA C1A 2.090(4) . ?
RhA C2A 2.092(4) . ?
RhA C13A 2.178(4) . ?
RhA S1A 2.2112(11) . ?
RhA C14A 2.246(4) . ?
RhA C12A 2.262(4) . ?
RhA C10A 2.274(4) . ?
RhA C11A 2.298(4) . ?
S1A O1A 1.484(3) . ?
S1A C4A 1.778(5) . ?
S1A C3A 1.789(5) . ?
C10A C14A 1.424(6) . ?
C10A C11A 1.451(6) . ?
C10A C15A 1.505(6) . ?
C11A C12A 1.415(6) . ?
C11A C16A 1.509(6) . ?
C12A C13A 1.445(6) . ?
C12A C17A 1.498(6) . ?
C13A C14A 1.432(6) . ?
C13A C18A 1.506(6) . ?
C14A C19A 1.502(6) . ?
RhB C1B 2.099(5) . ?
RhB C2B 2.103(5) . ?
RhB C13B 2.184(4) . ?
RhB S1B 2.2102(11) . ?
RhB C14B 2.245(4) . ?
RhB C12B 2.250(4) . ?
RhB C10B 2.270(4) . ?
RhB C11B 2.270(4) . ?
S1B O1B 1.480(3) . ?
S1B C4B 1.782(5) . ?
S1B C3B 1.785(5) . ?
C10B C14B 1.411(6) . ?
C10B C11B 1.452(6) . ?
C10B C15B 1.503(6) . ?
C11B C12B 1.413(6) . ?
C11B C16B 1.500(6) . ?
C12B C13B 1.440(6) . ?
C12B C17B 1.503(6) . ?
C13B C14B 1.444(6) . ?
C13B C18B 1.505(6) . ?
C14B C19B 1.497(6) . ?

loop_
_geom_torsion_atom_site_label_1
_geom_torsion_atom_site_label_2
_geom_torsion_atom_site_label_3
_geom_torsion_atom_site_label_4
_geom_torsion
_geom_torsion_site_symmetry_1
_geom_torsion_site_symmetry_2
_geom_torsion_site_symmetry_3
_geom_torsion_site_symmetry_4
_geom_torsion_publ_flag
C1A RhA S1A O1A -105.5(2) . . . . ?
C2A RhA S1A O1A 171.3(2) . . . . ?
C13A RhA S1A O1A 25.9(5) . . . . ?
C14A RhA S1A O1A 78.6(2) . . . . ?
C12A RhA S1A O1A -10.2(2) . . . . ?
C10A RhA S1A O1A 54.4(2) . . . . ?
C11A RhA S1A O1A 16.3(2) . . . . ?
C1A RhA S1A C4A 21.5(2) . . . . ?
C2A RhA S1A C4A -61.7(2) . . . . ?
C13A RhA S1A C4A 153.0(5) . . . . ?
C14A RhA S1A C4A -154.4(2) . . . . ?
C12A RhA S1A C4A 116.8(2) . . . . ?
C10A RhA S1A C4A -178.6(2) . . . . ?
C11A RhA S1A C4A 143.3(2) . . . . ?
C1A RhA S1A C3A 132.2(2) . . . . ?
C2A RhA S1A C3A 48.9(2) . . . . ?
C13A RhA S1A C3A -96.4(5) . . . . ?
C14A RhA S1A C3A -43.7(3) . . . . ?
C12A RhA S1A C3A -132.5(2) . . . . ?
C10A RhA S1A C3A -67.9(2) . . . . ?
C11A RhA S1A C3A -106.0(2) . . . . ?
C1A RhA C10A C14A -81.8(5) . . . . ?
C2A RhA C10A C14A 52.7(3) . . . . ?
C13A RhA C10A C14A -37.4(3) . . . . ?
S1A RhA C10A C14A 150.7(2) . . . . ?
C12A RhA C10A C14A -80.6(3) . . . . ?
C11A RhA C10A C14A -116.7(4) . . . . ?
C1A RhA C10A C11A 34.9(5) . . . . ?
C2A RhA C10A C11A 169.4(3) . . . . ?
C13A RhA C10A C11A 79.3(3) . . . . ?
S1A RhA C10A C11A -92.6(2) . . . . ?
C14A RhA C10A C11A 116.7(4) . . . . ?
C12A RhA C10A C11A 36.1(2) . . . . ?
C1A RhA C10A C15A 156.5(4) . . . . ?
C2A RhA C10A C15A -69.0(4) . . . . ?
C13A RhA C10A C15A -159.1(5) . . . . ?
S1A RhA C10A C15A 29.0(4) . . . . ?
C14A RhA C10A C15A -121.7(5) . . . . ?
C12A RhA C10A C15A 157.7(5) . . . . ?
C11A RhA C10A C15A 121.6(5) . . . . ?
C14A C10A C11A C12A 1.3(5) . . . . ?
C15A C10A C11A C12A 175.2(4) . . . . ?
RhA C10A C11A C12A -60.8(3) . . . . ?
C14A C10A C11A C16A -175.3(4) . . . . ?
C15A C10A C11A C16A -1.4(7) . . . . ?
RhA C10A C11A C16A 122.6(4) . . . . ?
C14A C10A C11A RhA 62.1(3) . . . . ?
C15A C10A C11A RhA -124.0(5) . . . . ?
C1A RhA C11A C12A -44.8(3) . . . . ?
C2A RhA C11A C12A 98.0(4) . . . . ?
C13A RhA C11A C12A 37.9(2) . . . . ?
S1A RhA C11A C12A -144.9(2) . . . . ?
C14A RhA C11A C12A 81.0(3) . . . . ?
C10A RhA C11A C12A 118.4(4) . . . . ?
C1A RhA C11A C10A -163.3(3) . . . . ?
C2A RhA C11A C10A -20.4(5) . . . . ?
C13A RhA C11A C10A -80.5(3) . . . . ?
S1A RhA C11A C10A 96.6(2) . . . . ?
C14A RhA C11A C10A -37.5(2) . . . . ?
C12A RhA C11A C10A -118.4(4) . . . . ?
C1A RhA C11A C16A 77.0(4) . . . . ?
C2A RhA C11A C16A -140.2(4) . . . . ?
C13A RhA C11A C16A 159.7(4) . . . . ?
S1A RhA C11A C16A -23.1(4) . . . . ?
C14A RhA C11A C16A -157.2(4) . . . . ?
C12A RhA C11A C16A 121.8(5) . . . . ?
C10A RhA C11A C16A -119.7(5) . . . . ?
C10A C11A C12A C13A 1.5(5) . . . . ?
C16A C11A C12A C13A 178.0(4) . . . . ?
RhA C11A C12A C13A -59.4(3) . . . . ?
C10A C11A C12A C17A -177.3(4) . . . . ?
C16A C11A C12A C17A -0.7(7) . . . . ?
RhA C11A C12A C17A 121.9(4) . . . . ?
C10A C11A C12A RhA 60.8(3) . . . . ?
C16A C11A C12A RhA -122.6(4) . . . . ?
C1A RhA C12A C11A 142.5(3) . . . . ?
C2A RhA C12A C11A -134.7(3) . . . . ?
C13A RhA C12A C11A -117.9(4) . . . . ?
S1A RhA C12A C11A 47.5(3) . . . . ?
C14A RhA C12A C11A -78.9(3) . . . . ?
C10A RhA C12A C11A -37.0(2) . . . . ?
C1A RhA C12A C13A -99.6(3) . . . . ?
C2A RhA C12A C13A -16.8(4) . . . . ?
S1A RhA C12A C13A 165.38(19) . . . . ?
C14A RhA C12A C13A 39.0(2) . . . . ?
C10A RhA C12A C13A 80.9(3) . . . . ?
C11A RhA C12A C13A 117.9(4) . . . . ?
C1A RhA C12A C17A 18.8(4) . . . . ?
C2A RhA C12A C17A 101.6(4) . . . . ?
C13A RhA C12A C17A 118.4(5) . . . . ?
S1A RhA C12A C17A -76.2(4) . . . . ?
C14A RhA C12A C17A 157.5(4) . . . . ?
C10A RhA C12A C17A -160.7(4) . . . . ?
C11A RhA C12A C17A -123.7(5) . . . . ?
C11A C12A C13A C14A -3.7(5) . . . . ?
C17A C12A C13A C14A 175.1(4) . . . . ?
RhA C12A C13A C14A -66.5(3) . . . . ?
C11A C12A C13A C18A -173.8(4) . . . . ?
C17A C12A C13A C18A 5.0(7) . . . . ?
RhA C12A C13A C18A 123.3(4) . . . . ?
C11A C12A C13A RhA 62.9(3) . . . . ?
C17A C12A C13A RhA -118.4(4) . . . . ?
C1A RhA C13A C14A -161.4(3) . . . . ?
C2A RhA C13A C14A -76.7(3) . . . . ?
S1A RhA C13A C14A 67.7(5) . . . . ?
C12A RhA C13A C14A 114.5(4) . . . . ?
C10A RhA C13A C14A 36.4(2) . . . . ?
C11A RhA C13A C14A 78.4(3) . . . . ?
C1A RhA C13A C12A 84.1(3) . . . . ?
C2A RhA C13A C12A 168.8(3) . . . . ?
S1A RhA C13A C12A -46.8(6) . . . . ?
C14A RhA C13A C12A -114.5(4) . . . . ?
C10A RhA C13A C12A -78.1(3) . . . . ?
C11A RhA C13A C12A -36.1(2) . . . . ?
C1A RhA C13A C18A -38.8(4) . . . . ?
C2A RhA C13A C18A 45.9(4) . . . . ?
S1A RhA C13A C18A -169.7(3) . . . . ?
C14A RhA C13A C18A 122.6(5) . . . . ?
C12A RhA C13A C18A -122.9(5) . . . . ?
C10A RhA C13A C18A 159.0(4) . . . . ?
C11A RhA C13A C18A -159.0(4) . . . . ?
C11A C10A C14A C13A -3.6(5) . . . . ?
C15A C10A C14A C13A -177.4(4) . . . . ?
RhA C10A C14A C13A 59.7(3) . . . . ?
C11A C10A C14A C19A 175.3(4) . . . . ?
C15A C10A C14A C19A 1.6(8) . . . . ?
RhA C10A C14A C19A -121.4(5) . . . . ?
C11A C10A C14A RhA -63.3(3) . . . . ?
C15A C10A C14A RhA 122.9(5) . . . . ?
C12A C13A C14A C10A 4.5(5) . . . . ?
C18A C13A C14A C10A 174.6(4) . . . . ?
RhA C13A C14A C10A -62.3(3) . . . . ?
C12A C13A C14A C19A -174.4(4) . . . . ?
C18A C13A C14A C19A -4.3(7) . . . . ?
RhA C13A C14A C19A 118.7(4) . . . . ?
C12A C13A C14A RhA 66.9(3) . . . . ?
C18A C13A C14A RhA -123.0(5) . . . . ?
C1A RhA C14A C10A 143.9(3) . . . . ?
C2A RhA C14A C10A -134.2(3) . . . . ?
C13A RhA C14A C10A 118.2(4) . . . . ?
S1A RhA C14A C10A -41.8(3) . . . . ?
C12A RhA C14A C10A 79.0(3) . . . . ?
C11A RhA C14A C10A 37.8(3) . . . . ?
C1A RhA C14A C13A 25.7(4) . . . . ?
C2A RhA C14A C13A 107.5(3) . . . . ?
S1A RhA C14A C13A -160.0(2) . . . . ?
C12A RhA C14A C13A -39.3(3) . . . . ?
C10A RhA C14A C13A -118.2(4) . . . . ?
C11A RhA C14A C13A -80.5(3) . . . . ?
C1A RhA C14A C19A -92.7(4) . . . . ?
C2A RhA C14A C19A -10.8(4) . . . . ?
C13A RhA C14A C19A -118.3(5) . . . . ?
S1A RhA C14A C19A 81.7(4) . . . . ?
C12A RhA C14A C19A -157.6(4) . . . . ?
C10A RhA C14A C19A 123.4(5) . . . . ?
C11A RhA C14A C19A 161.2(4) . . . . ?
C1B RhB S1B O1B -105.8(2) . . . . ?
C2B RhB S1B O1B 171.2(2) . . . . ?
C13B RhB S1B O1B 47.7(4) . . . . ?
C14B RhB S1B O1B 75.9(2) . . . . ?
C12B RhB S1B O1B -11.3(2) . . . . ?
C10B RhB S1B O1B 48.50(19) . . . . ?
C11B RhB S1B O1B 10.4(2) . . . . ?
C1B RhB S1B C4B 21.1(3) . . . . ?
C2B RhB S1B C4B -61.9(3) . . . . ?
C13B RhB S1B C4B 174.6(4) . . . . ?
C14B RhB S1B C4B -157.2(2) . . . . ?
C12B RhB S1B C4B 115.7(2) . . . . ?
C10B RhB S1B C4B 175.4(2) . . . . ?
C11B RhB S1B C4B 137.3(2) . . . . ?
C1B RhB S1B C3B 132.4(3) . . . . ?
C2B RhB S1B C3B 49.4(3) . . . . ?
C13B RhB S1B C3B -74.1(5) . . . . ?
C14B RhB S1B C3B -45.9(2) . . . . ?
C12B RhB S1B C3B -133.0(2) . . . . ?
C10B RhB S1B C3B -73.3(2) . . . . ?
C11B RhB S1B C3B -111.3(2) . . . . ?
C1B RhB C10B C14B -102.6(4) . . . . ?
C2B RhB C10B C14B 43.9(3) . . . . ?
C13B RhB C10B C14B -38.2(2) . . . . ?
S1B RhB C10B C14B 142.1(2) . . . . ?
C12B RhB C10B C14B -81.4(3) . . . . ?
C11B RhB C10B C14B -118.6(4) . . . . ?
C1B RhB C10B C11B 16.0(5) . . . . ?
C2B RhB C10B C11B 162.5(3) . . . . ?
C13B RhB C10B C11B 80.4(3) . . . . ?
S1B RhB C10B C11B -99.3(2) . . . . ?
C14B RhB C10B C11B 118.6(4) . . . . ?
C12B RhB C10B C11B 37.2(2) . . . . ?
C1B RhB C10B C15B 135.0(5) . . . . ?
C2B RhB C10B C15B -78.5(5) . . . . ?
C13B RhB C10B C15B -160.7(5) . . . . ?
S1B RhB C10B C15B 19.6(4) . . . . ?
C14B RhB C10B C15B -122.5(5) . . . . ?
C12B RhB C10B C15B 156.1(5) . . . . ?
C11B RhB C10B C15B 118.9(5) . . . . ?
C14B C10B C11B C12B -1.0(5) . . . . ?
C15B C10B C11B C12B 173.2(4) . . . . ?
RhB C10B C11B C12B -62.3(3) . . . . ?
C14B C10B C11B C16B -175.8(4) . . . . ?
C15B C10B C11B C16B -1.6(7) . . . . ?
RhB C10B C11B C16B 122.9(4) . . . . ?
C14B C10B C11B RhB 61.2(3) . . . . ?
C15B C10B C11B RhB -124.5(4) . . . . ?
C1B RhB C11B C12B -55.0(3) . . . . ?
C2B RhB C11B C12B 78.5(5) . . . . ?
C13B RhB C11B C12B 37.4(2) . . . . ?
S1B RhB C11B C12B -154.2(2) . . . . ?
C14B RhB C11B C12B 80.5(3) . . . . ?
C10B RhB C11B C12B 116.6(3) . . . . ?
C1B RhB C11B C10B -171.6(3) . . . . ?
C2B RhB C11B C10B -38.1(6) . . . . ?
C13B RhB C11B C10B -79.3(3) . . . . ?
S1B RhB C11B C10B 89.1(2) . . . . ?
C14B RhB C11B C10B -36.1(2) . . . . ?
C12B RhB C11B C10B -116.6(3) . . . . ?
C1B RhB C11B C16B 68.3(4) . . . . ?
C2B RhB C11B C16B -158.2(5) . . . . ?
C13B RhB C11B C16B 160.7(4) . . . . ?
S1B RhB C11B C16B -30.9(4) . . . . ?
C14B RhB C11B C16B -156.2(4) . . . . ?
C12B RhB C11B C16B 123.3(5) . . . . ?
C10B RhB C11B C16B -120.1(5) . . . . ?
C10B C11B C12B C13B 3.0(5) . . . . ?
C16B C11B C12B C13B 177.6(4) . . . . ?
RhB C11B C12B C13B -59.5(3) . . . . ?
C10B C11B C12B C17B -176.0(4) . . . . ?
C16B C11B C12B C17B -1.3(7) . . . . ?
RhB C11B C12B C17B 121.6(4) . . . . ?
C10B C11B C12B RhB 62.5(3) . . . . ?
C16B C11B C12B RhB -122.9(4) . . . . ?
C1B RhB C12B C11B 131.9(3) . . . . ?
C2B RhB C12B C11B -146.2(3) . . . . ?
C13B RhB C12B C11B -118.7(4) . . . . ?
S1B RhB C12B C11B 37.1(3) . . . . ?
C14B RhB C12B C11B -79.6(3) . . . . ?
C10B RhB C12B C11B -38.1(2) . . . . ?
C1B RhB C12B C13B -109.4(3) . . . . ?
C2B RhB C12B C13B -27.6(4) . . . . ?
S1B RhB C12B C13B 155.8(2) . . . . ?
C14B RhB C12B C13B 39.1(2) . . . . ?
C10B RhB C12B C13B 80.6(3) . . . . ?
C11B RhB C12B C13B 118.7(4) . . . . ?
C1B RhB C12B C17B 9.4(4) . . . . ?
C2B RhB C12B C17B 91.2(4) . . . . ?
C13B RhB C12B C17B 118.8(5) . . . . ?
S1B RhB C12B C17B -85.4(4) . . . . ?
C14B RhB C12B C17B 157.9(4) . . . . ?
C10B RhB C12B C17B -160.6(4) . . . . ?
C11B RhB C12B C17B -122.5(5) . . . . ?
C11B C12B C13B C14B -3.8(5) . . . . ?
C17B C12B C13B C14B 175.1(4) . . . . ?
RhB C12B C13B C14B -65.8(3) . . . . ?
C11B C12B C13B C18B -174.4(4) . . . . ?
C17B C12B C13B C18B 4.6(7) . . . . ?
RhB C12B C13B C18B 123.7(4) . . . . ?
C11B C12B C13B RhB 62.0(3) . . . . ?
C17B C12B C13B RhB -119.1(4) . . . . ?
C1B RhB C13B C12B 75.4(3) . . . . ?
C2B RhB C13B C12B 160.0(3) . . . . ?
S1B RhB C13B C12B -77.4(5) . . . . ?
C14B RhB C13B C12B -114.8(4) . . . . ?
C10B RhB C13B C12B -78.3(3) . . . . ?
C11B RhB C13B C12B -36.0(2) . . . . ?
C1B RhB C13B C14B -169.7(3) . . . . ?
C2B RhB C13B C14B -85.1(3) . . . . ?
S1B RhB C13B C14B 37.5(5) . . . . ?
C12B RhB C13B C14B 114.8(4) . . . . ?
C10B RhB C13B C14B 36.6(2) . . . . ?
C11B RhB C13B C14B 78.9(3) . . . . ?
C1B RhB C13B C18B -48.1(4) . . . . ?
C2B RhB C13B C18B 36.5(4) . . . . ?
S1B RhB C13B C18B 159.1(3) . . . . ?
C14B RhB C13B C18B 121.6(5) . . . . ?
C12B RhB C13B C18B -123.5(5) . . . . ?
C10B RhB C13B C18B 158.2(4) . . . . ?
C11B RhB C13B C18B -159.5(4) . . . . ?
C11B C10B C14B C13B -1.3(5) . . . . ?
C15B C10B C14B C13B -175.4(4) . . . . ?
RhB C10B C14B C13B 60.2(3) . . . . ?
C11B C10B C14B C19B 174.6(4) . . . . ?
C15B C10B C14B C19B 0.5(7) . . . . ?
RhB C10B C14B C19B -123.8(4) . . . . ?
C11B C10B C14B RhB -61.6(3) . . . . ?
C15B C10B C14B RhB 124.4(4) . . . . ?
C12B C13B C14B C10B 3.2(5) . . . . ?
C18B C13B C14B C10B 173.9(4) . . . . ?
RhB C13B C14B C10B -62.8(3) . . . . ?
C12B C13B C14B C19B -172.9(4) . . . . ?
C18B C13B C14B C19B -2.2(7) . . . . ?
RhB C13B C14B C19B 121.1(4) . . . . ?
C12B C13B C14B RhB 66.0(3) . . . . ?
C18B C13B C14B RhB -123.3(4) . . . . ?
C1B RhB C14B C10B 133.1(3) . . . . ?
C2B RhB C14B C10B -143.8(3) . . . . ?
C13B RhB C14B C10B 117.3(3) . . . . ?
S1B RhB C14B C10B -49.6(3) . . . . ?
C12B RhB C14B C10B 78.4(3) . . . . ?
C11B RhB C14B C10B 37.0(2) . . . . ?
C1B RhB C14B C13B 15.7(4) . . . . ?
C2B RhB C14B C13B 98.9(3) . . . . ?
S1B RhB C14B C13B -167.0(2) . . . . ?
C12B RhB C14B C13B -38.9(2) . . . . ?
C10B RhB C14B C13B -117.3(3) . . . . ?
C11B RhB C14B C13B -80.3(3) . . . . ?
C1B RhB C14B C19B -102.4(5) . . . . ?
C2B RhB C14B C19B -19.2(4) . . . . ?
C13B RhB C14B C19B -118.1(5) . . . . ?
S1B RhB C14B C19B 75.0(4) . . . . ?
C12B RhB C14B C19B -157.0(4) . . . . ?
C10B RhB C14B C19B 124.6(5) . . . . ?
C11B RhB C14B C19B 161.6(4) . . . . ?
